data_4132919
loop_
_publ_author_name
'Pang, Jiandong'
'Yuan, Shuai'
'Qin, Junsheng'
'Wu, Mingyan'
'Lollar, Christina T.'
'Li, Jialuo'
'Huang, Ning'
'Li, Bao'
'Zhang, Peng'
'Zhou, Hong-Cai'

_publ_section_title
;
 Enhancing Pore-Environment Complexity Using a Trapezoidal Linker: Toward
 Stepwise Assembly of Multivariate Quinary Metal-Organic Frameworks.
;
_journal_issue 39
_journal_name_full 'Journal of the American Chemical Society'
_journal_page_first 12328
_journal_page_last 12332
_journal_paper_doi 10.1021/jacs.8b07411
_journal_volume 140
_journal_year 2018
_chemical_formula_moiety '0.25(C436 H240 N8 O128 Zr24)'
_chemical_formula_sum 'C109 H64 N2 O32 Zr6'
_chemical_formula_weight 2460.94
_space_group_crystal_system orthorhombic
_space_group_IT_number 71
_space_group_name_Hall '-I 2 2'
_space_group_name_H-M_alt 'I m m m'
_atom_sites_solution_hydrogens geom
_atom_sites_solution_primary direct
_audit_creation_date 2018-06-19
_audit_creation_method
;
Olex2 1.2
(compiled 2018.05.29 svn.r3508 for OlexSys, GUI svn.r5506)
;
_cell_angle_alpha 90
_cell_angle_beta 90
_cell_angle_gamma 90
_cell_formula_units_Z 4
_cell_length_a 23.2150(8)
_cell_length_b 30.6351(11)
_cell_length_c 33.5480(8)
_cell_measurement_reflns_used 6007
_cell_measurement_temperature 100(2)
_cell_measurement_theta_max 53.9217
_cell_measurement_theta_min 2.3144
_cell_volume 23859.1(13)
_computing_molecular_graphics 'Olex2 (Dolomanov et al., 2009)'
_computing_publication_material 'Olex2 (Dolomanov et al., 2009)'
_computing_structure_refinement 'XL (Sheldrick, 2008)'
_computing_structure_solution 'XS (Sheldrick, 2008)'
_diffrn_ambient_temperature 100.0
_diffrn_detector 'Bruker APEX2 area detector'
_diffrn_detector_area_resol_mean 7.9
_diffrn_detector_type 'CCD area detector'
_diffrn_measured_fraction_theta_full 0.949
_diffrn_measured_fraction_theta_max 0.949
_diffrn_measurement_device 'three-circle diffractometer'
_diffrn_measurement_device_type 'Bruker SMART APEX2 area detector'
_diffrn_measurement_method '\w and \f scans'
_diffrn_radiation_monochromator 'mirror optics'
_diffrn_radiation_probe x-ray
_diffrn_radiation_type CuK\a
_diffrn_radiation_wavelength 1.54184
_diffrn_reflns_av_R_equivalents 0.1227
_diffrn_reflns_av_unetI/netI 0.1209
_diffrn_reflns_Laue_measured_fraction_full 0.949
_diffrn_reflns_Laue_measured_fraction_max 0.949
_diffrn_reflns_limit_h_max 19
_diffrn_reflns_limit_h_min -24
_diffrn_reflns_limit_k_max 31
_diffrn_reflns_limit_k_min -15
_diffrn_reflns_limit_l_max 33
_diffrn_reflns_limit_l_min -35
_diffrn_reflns_number 26608
_diffrn_reflns_point_group_measured_fraction_full 0.949
_diffrn_reflns_point_group_measured_fraction_max 0.949
_diffrn_reflns_theta_full 54.134
_diffrn_reflns_theta_max 54.134
_diffrn_reflns_theta_min 2.314
_diffrn_source 'microfocus sealed X-ray tube'
_diffrn_source_type 'Incoatec I\ms'
_exptl_absorpt_coefficient_mu 2.376
_exptl_absorpt_correction_T_max 0.7506
_exptl_absorpt_correction_T_min 0.6581
_exptl_absorpt_correction_type multi-scan
_exptl_crystal_colour colourless
_exptl_crystal_colour_primary colourless
_exptl_crystal_density_diffrn 0.685
_exptl_crystal_description block
_exptl_crystal_F_000 4912
_exptl_crystal_size_max 0.1
_exptl_crystal_size_mid 0.1
_exptl_crystal_size_min 0.1
_refine_diff_density_max 1.280
_refine_diff_density_min -1.150
_refine_diff_density_rms 0.137
_refine_ls_extinction_method none
_refine_ls_goodness_of_fit_ref 0.963
_refine_ls_hydrogen_treatment constr
_refine_ls_matrix_type full
_refine_ls_number_parameters 218
_refine_ls_number_reflns 7418
_refine_ls_number_restraints 150
_refine_ls_restrained_S_all 1.645
_refine_ls_R_factor_all 0.1159
_refine_ls_R_factor_gt 0.0787
_refine_ls_shift/su_max 0.000
_refine_ls_shift/su_mean 0.000
_refine_ls_structure_factor_coef Fsqd
_refine_ls_weighting_details 'w=1/[\s^2^(Fo^2^)+(0.1532P)^2^] where P=(Fo^2^+2Fc^2^)/3'
_refine_ls_weighting_scheme calc
_refine_ls_wR_factor_gt 0.2213
_refine_ls_wR_factor_ref 0.2429
_reflns_Friedel_coverage 0.000
_reflns_number_gt 4194
_reflns_number_total 7418
_reflns_threshold_expression 'I > 2\s(I)'
_cod_data_source_file ja8b07411_si_003.cif
_cod_data_source_block PCN-609-BDC-BPDC-TPDC
_cod_database_code 4132919
_shelx_shelxl_version_number 2014/7
_shelx_space_group_comment
;
The symmetry employed for this shelxl refinement is uniquely defined
by the following loop, which should always be used as a source of
symmetry information in preference to the above space-group names.
They are only intended as comments.
;
_shelx_estimated_absorpt_t_max 0.797
_shelx_estimated_absorpt_t_min 0.797
_olex2_refinement_description
;
1. Fixed Uiso
 At 1.2 times of:
  All C(H) groups, All C(H,H) groups, All N(H) groups
2. Restrained distances
 C17-C33
 2.2 with sigma of 0.005
 C34-C26
 2.2 with sigma of 0.005
 C32-C34
 2.2 with sigma of 0.005
 C32-C26
 2.2 with sigma of 0.005
 C38-C35
 1.4 with sigma of 0.005
 C38_$1-C38
 1.4 with sigma of 0.005
 C38_$2-C38
 2.2 with sigma of 0.005
 C38_$1-C38_$3
 2.2 with sigma of 0.005
 C12-C34
 1.4 with sigma of 0.0005
 C34-C17 = C32-C17 = C33-C32 = C33-C26 = C26-C12
 1.4 with sigma of 0.0005
 C33-C17
 2.2 with sigma of 0.005
 C26-C34
 2.2 with sigma of 0.005
 C12-C17
 2.2 with sigma of 0.005
 C12-C33
 2.2 with sigma of 0.005
3. Uiso/Uaniso restraints and constraints
Uanis(C17) \\sim Ueq, Uanis(C2) \\sim Ueq, Uanis(C3) \\sim Ueq, Uanis(C4) \\sim
Ueq, Uanis(O2) \\sim Ueq: with sigma of 0.01 and sigma for terminal atoms of
0.02
Uanis(C2) \\sim Ueq: with sigma of 0.005 and sigma for terminal atoms of 0.01
Uanis(O1) \\sim Ueq, Uanis(O7) \\sim Ueq, Uanis(C36) \\sim Ueq, Uanis(C1) \\sim
Ueq, Uanis(C14) \\sim Ueq, Uanis(C15) \\sim Ueq, Uanis(C18) \\sim Ueq,
Uanis(C19) \\sim Ueq, Uanis(C23) \\sim Ueq, Uanis(C24) \\sim Ueq, Uanis(C28)
\\sim Ueq, Uanis(C29) \\sim Ueq, Uanis(C30) \\sim Ueq: with sigma of 0.01 and
sigma for terminal atoms of 0.02
Uanis(C8) \\sim Ueq, Uanis(C5) \\sim Ueq, Uanis(O7) \\sim Ueq, Uanis(O2) \\sim
Ueq, Uanis(C17) \\sim Ueq, Uanis(C35) \\sim Ueq, Uanis(O3) \\sim Ueq, Uanis(C3)
\\sim Ueq, Uanis(C2) \\sim Ueq, Uanis(C4) \\sim Ueq, Uanis(C15) \\sim Ueq: with
sigma of 0.05 and sigma for terminal atoms of 0.1
Uanis(C11) = Uanis(C25) = Uanis(C28) = Uanis(C21) = Uanis(C27) = Uanis(C24) =
Uanis(C19)
Uanis(C31) = Uanis(C22) = Uanis(C13) = Uanis(C20) = Uanis(C10) = Uanis(C16) =
Uanis(C29)
Uanis(N5) = Uanis(C36) = Uanis(C30) = Uanis(C15) = Uanis(C23) = Uanis(C14) =
Uanis(C18)
Uanis(C9) = Uanis(C34) = Uanis(C17) = Uanis(C32) = Uanis(C33) = Uanis(C26) =
Uanis(C12) = Uanis(C35)
Uanis(C38) = Uanis(C35) = Uanis(C32)
Uanis(C2) = Uanis(C3) = Uanis(C4) = Uanis(O3)
Uanis(C5) = Uanis(C8) = Uanis(C1) = Uanis(C7) = Uanis(C6)
4. Others
 Fixed Sof: C38(0.5)
5.a Secondary CH2 refined with riding coordinates:
 C21(H21A,H21B)
5.b Aromatic/amide H refined with riding coordinates:
 C1(H1), C4(H4), C7(H7), C13(H13), C14(H14), C15(H15), C16(H16), C17(H17),
 C19(H19), C22(H22), C24(H24), C26(H26), C28(H28), C29(H29), C33(H33), C34(H34),
  N5(H5)
;
_olex2_submission_special_instructions 'No special instructions were received'

loop_
_space_group_symop_operation_xyz
'x, y, z'
'-x, -y, z'
'x, -y, -z'
'-x, y, -z'
'x+1/2, y+1/2, z+1/2'
'-x+1/2, -y+1/2, z+1/2'
'x+1/2, -y+1/2, -z+1/2'
'-x+1/2, y+1/2, -z+1/2'
'-x, -y, -z'
'x, y, -z'
'-x, y, z'
'x, -y, z'
'-x+1/2, -y+1/2, -z+1/2'
'x+1/2, y+1/2, -z+1/2'
'-x+1/2, y+1/2, z+1/2'
'x+1/2, -y+1/2, z+1/2'

loop_
_atom_site_label
_atom_site_type_symbol
_atom_site_fract_x
_atom_site_fract_y
_atom_site_fract_z
_atom_site_U_iso_or_equiv
_atom_site_adp_type
_atom_site_occupancy
_atom_site_site_symmetry_order
_atom_site_calc_flag
_atom_site_refinement_flags_posn
_atom_site_refinement_flags_adp
_atom_site_refinement_flags_occupancy
Zr1 Zr 0.07525(4) 0.0000 0.33436(3) 0.0155(3) Uani 1 2 d S T P
Zr2 Zr 0.0000 0.08084(3) 0.28197(3) 0.0268(3) Uani 1 2 d S T P
Zr3 Zr 0.07514(5) 0.0000 0.23045(3) 0.0208(3) Uani 1 2 d S T P
C1 C 0.0483(7) 0.0000 0.0857(4) 0.062(3) Uani 1 2 d S TU P
H1 H 0.0833 0.0000 0.1004 0.074 Uiso 1 2 calc RS T P
O1 O 0.0000 0.0418(3) 0.3340(3) 0.053(3) Uani 1 2 d S TU P
O2 O 0.0739(3) 0.0412(2) 0.28202(15) 0.051(2) Uani 1 1 d . U .
O3 O 0.0491(3) 0.0000 0.39725(19) 0.0184(15) Uani 1 2 d S TU P
O4 O 0.1094(3) 0.05966(19) 0.36001(16) 0.0352(16) Uani 1 1 d . . .
O5 O 0.3893(3) 0.4401(2) 0.29359(16) 0.0408(18) Uani 1 1 d . . .
C2 C 0.0000 0.0000 0.4602(4) 0.0184(15) Uani 1 4 d S TU P
C3 C 0.0000 0.0000 0.4139(4) 0.0184(15) Uani 1 4 d S TU P
O6 O 0.1667(4) 0.0000 0.2491(2) 0.047(3) Uani 1 2 d S T P
O7 O 0.0473(4) 0.0000 0.1661(2) 0.040(2) Uani 1 2 d S TU P
C4 C 0.0516(5) 0.0000 0.4804(3) 0.0184(15) Uani 1 2 d S TU P
H4 H 0.0869 0.0000 0.4661 0.022 Uiso 1 2 calc RS T P
O8 O 0.1665(4) 0.0000 0.3171(2) 0.037(2) Uani 1 2 d S T P
O9 O 0.4393(3) 0.3843(2) 0.2600(2) 0.066(2) Uani 1 1 d . . .
C5 C 0.0000 0.0000 0.1496(6) 0.062(3) Uani 1 4 d S TU P
C6 C 0.0000 0.0000 0.0237(5) 0.062(3) Uani 1 4 d S T P
O10 O 0.0612(4) 0.1157(3) 0.3234(3) 0.093(3) Uani 1 1 d . . .
C7 C 0.0515(7) 0.0000 0.0438(4) 0.062(3) Uani 1 2 d S T P
H7 H 0.0873 0.0000 0.0302 0.074 Uiso 1 2 calc RS T P
C8 C 0.0000 0.0000 0.1055(6) 0.062(3) Uani 1 4 d S TU P
C9 C 0.1929(8) 0.0000 0.2836(6) 0.089(2) Uani 1 2 d S T P
C10 C 0.4053(7) 0.4023(5) 0.2885(3) 0.0891(18) Uani 1 1 d . . .
C11 C 0.1011(7) 0.0973(5) 0.3528(5) 0.1047(19) Uani 1 1 d . . .
C12 C 0.2504(2) 0.0000 0.2838(2) 0.089(2) Uani 1 2 d DS T P
C13 C 0.3853(6) 0.3246(4) 0.3131(3) 0.0891(18) Uani 1 1 d . . .
H13 H 0.4031 0.3126 0.2901 0.107 Uiso 1 1 calc R . .
C14 C 0.3233(6) 0.2943(4) 0.4503(3) 0.0920(16) Uani 1 1 d . U .
H14 H 0.3516 0.3146 0.4589 0.110 Uiso 1 1 calc R . .
C15 C 0.2749(6) 0.2542(4) 0.3988(3) 0.0920(16) Uani 1 1 d . U .
H15 H 0.2723 0.2473 0.3713 0.110 Uiso 1 1 calc R . .
C16 C 0.3654(6) 0.3862(4) 0.3566(3) 0.0891(18) Uani 1 1 d . . .
H16 H 0.3684 0.4168 0.3609 0.107 Uiso 1 1 calc R . .
C17 C 0.3432(3) 0.0000 0.3196(2) 0.089(2) Uani 1 2 d DS TU P
H17 H 0.3616 0.0000 0.3449 0.107 Uiso 1 2 calc RS T P
C18 C 0.2915(6) 0.2686(4) 0.4780(3) 0.0920(16) Uani 1 1 d . U .
C19 C 0.1628(6) 0.1233(5) 0.4027(4) 0.1047(19) Uani 1 1 d . U .
H19 H 0.1640 0.0936 0.4107 0.126 Uiso 1 1 calc R . .
C20 C 0.3838(6) 0.3690(4) 0.3196(3) 0.0891(18) Uani 1 1 d . . .
C21 C 0.1665(6) 0.2072(4) 0.3791(4) 0.1047(19) Uani 1 1 d . . .
H21A H 0.1935 0.2168 0.3580 0.126 Uiso 1 1 calc R . .
H21B H 0.1443 0.2334 0.3870 0.126 Uiso 1 1 calc R . .
C22 C 0.3590(6) 0.2975(4) 0.3424(3) 0.0891(18) Uani 1 1 d . . .
H22 H 0.3570 0.2670 0.3377 0.107 Uiso 1 1 calc R . .
C23 C 0.3109(6) 0.2885(4) 0.4098(3) 0.0920(16) Uani 1 1 d . U .
C24 C 0.1971(6) 0.1554(4) 0.4255(4) 0.1047(19) Uani 1 1 d . U .
H24 H 0.2160 0.1466 0.4494 0.126 Uiso 1 1 calc R . .
C25 C 0.1318(7) 0.1336(5) 0.3728(4) 0.1047(19) Uani 1 1 d . . .
C26 C 0.2850(3) 0.0000 0.2497(2) 0.089(2) Uani 1 2 d DS T P
H26 H 0.2665 0.0000 0.2245 0.107 Uiso 1 2 calc RS T P
C27 C 0.2018(7) 0.1961(5) 0.4130(4) 0.1047(19) Uani 1 1 d . . .
C28 C 0.1248(6) 0.1775(4) 0.3595(4) 0.1047(19) Uani 1 1 d . U .
H28 H 0.0970 0.1865 0.3404 0.126 Uiso 1 1 calc R . .
C29 C 0.3434(6) 0.3606(4) 0.3868(3) 0.0891(18) Uani 1 1 d . U .
H29 H 0.3339 0.3727 0.4120 0.107 Uiso 1 1 calc R . .
C30 C 0.2424(6) 0.2294(4) 0.4254(3) 0.0920(16) Uani 1 1 d . U .
C31 C 0.3351(6) 0.3148(4) 0.3790(3) 0.0891(18) Uani 1 1 d . . .
O11 O 0.0000 0.0399(3) 0.2311(3) 0.048(3) Uani 1 2 d S T P
C32 C 0.3777(2) 0.0000 0.2855(2) 0.089(2) Uani 1 2 d DS T P
C33 C 0.3451(3) 0.0000 0.2506(2) 0.089(2) Uani 1 2 d DS T P
H33 H 0.3650 0.0000 0.2259 0.107 Uiso 1 2 calc RS T P
C34 C 0.2831(3) 0.0000 0.3187(2) 0.089(2) Uani 1 2 d DS T P
H34 H 0.2631 0.0000 0.3434 0.107 Uiso 1 2 calc RS T P
C35 C 0.4417(6) 0.0000 0.2856(4) 0.089(2) Uani 1 2 d DS TU P
N5 N 0.2318(6) 0.2161(5) 0.5000 0.0920(16) Uani 1 2 d S T P
H5 H 0.2072 0.1942 0.5000 0.110 Uiso 1 2 calc RS T P
C36 C 0.2542(6) 0.2360(4) 0.4667(3) 0.0920(16) Uani 1 1 d . U .
C38 C 0.46976(11) -0.03591(6) 0.3028(5) 0.089(2) Uani 0.5 1 d D . .

loop_
_atom_site_aniso_label
_atom_site_aniso_U_11
_atom_site_aniso_U_22
_atom_site_aniso_U_33
_atom_site_aniso_U_23
_atom_site_aniso_U_13
_atom_site_aniso_U_12
Zr1 0.0128(7) 0.0247(6) 0.0089(6) 0.000 -0.0021(5) 0.000
Zr2 0.0405(8) 0.0170(6) 0.0228(6) 0.0066(5) 0.000 0.000
Zr3 0.0114(7) 0.0429(7) 0.0082(6) 0.000 0.0023(5) 0.000
C1 0.041(5) 0.110(7) 0.034(4) 0.000 0.002(5) 0.000
O1 0.023(5) 0.078(6) 0.058(5) 0.051(5) 0.000 0.000
O2 0.080(5) 0.065(4) 0.010(3) 0.003(3) 0.008(3) 0.030(4)
O3 0.017(3) 0.030(3) 0.008(3) 0.000 -0.001(2) 0.000
O4 0.045(5) 0.028(4) 0.033(4) 0.001(3) -0.008(3) -0.025(3)
O5 0.048(5) 0.053(4) 0.022(3) -0.007(3) -0.006(3) -0.014(4)
C2 0.017(3) 0.030(3) 0.008(3) 0.000 -0.001(2) 0.000
C3 0.017(3) 0.030(3) 0.008(3) 0.000 -0.001(2) 0.000
O6 0.027(6) 0.089(8) 0.025(5) 0.000 -0.012(5) 0.000
O7 0.037(5) 0.067(6) 0.015(4) 0.000 0.007(4) 0.000
C4 0.017(3) 0.030(3) 0.008(3) 0.000 -0.001(2) 0.000
O8 0.030(6) 0.055(6) 0.027(5) 0.000 -0.017(5) 0.000
O9 0.095(7) 0.059(5) 0.045(4) 0.023(4) -0.022(5) -0.023(4)
C5 0.041(5) 0.110(7) 0.034(4) 0.000 0.002(5) 0.000
C6 0.041(5) 0.110(7) 0.034(4) 0.000 0.002(5) 0.000
O10 0.113(8) 0.072(7) 0.093(6) -0.041(5) 0.025(6) -0.061(5)
C7 0.041(5) 0.110(7) 0.034(4) 0.000 0.002(5) 0.000
C8 0.041(5) 0.110(7) 0.034(4) 0.000 0.002(5) 0.000
C9 0.033(4) 0.141(6) 0.094(4) 0.000 -0.002(4) 0.000
C10 0.148(4) 0.087(4) 0.032(2) -0.002(2) 0.012(3) -0.070(3)
C11 0.131(4) 0.083(3) 0.101(4) -0.001(3) -0.029(3) -0.055(3)
C12 0.033(4) 0.141(6) 0.094(4) 0.000 -0.002(4) 0.000
C13 0.148(4) 0.087(4) 0.032(2) -0.002(2) 0.012(3) -0.070(3)
C14 0.131(3) 0.086(3) 0.059(2) 0.001(2) -0.002(3) -0.074(2)
C15 0.131(3) 0.086(3) 0.059(2) 0.001(2) -0.002(3) -0.074(2)
C16 0.148(4) 0.087(4) 0.032(2) -0.002(2) 0.012(3) -0.070(3)
C17 0.033(4) 0.141(6) 0.094(4) 0.000 -0.002(4) 0.000
C18 0.131(3) 0.086(3) 0.059(2) 0.001(2) -0.002(3) -0.074(2)
C19 0.131(4) 0.083(3) 0.101(4) -0.001(3) -0.029(3) -0.055(3)
C20 0.148(4) 0.087(4) 0.032(2) -0.002(2) 0.012(3) -0.070(3)
C21 0.131(4) 0.083(3) 0.101(4) -0.001(3) -0.029(3) -0.055(3)
C22 0.148(4) 0.087(4) 0.032(2) -0.002(2) 0.012(3) -0.070(3)
C23 0.131(3) 0.086(3) 0.059(2) 0.001(2) -0.002(3) -0.074(2)
C24 0.131(4) 0.083(3) 0.101(4) -0.001(3) -0.029(3) -0.055(3)
C25 0.131(4) 0.083(3) 0.101(4) -0.001(3) -0.029(3) -0.055(3)
C26 0.033(4) 0.141(6) 0.094(4) 0.000 -0.002(4) 0.000
C27 0.131(4) 0.083(3) 0.101(4) -0.001(3) -0.029(3) -0.055(3)
C28 0.131(4) 0.083(3) 0.101(4) -0.001(3) -0.029(3) -0.055(3)
C29 0.148(4) 0.087(4) 0.032(2) -0.002(2) 0.012(3) -0.070(3)
C30 0.131(3) 0.086(3) 0.059(2) 0.001(2) -0.002(3) -0.074(2)
C31 0.148(4) 0.087(4) 0.032(2) -0.002(2) 0.012(3) -0.070(3)
O11 0.030(6) 0.049(6) 0.065(6) -0.024(5) 0.000 0.000
C32 0.033(4) 0.141(6) 0.094(4) 0.000 -0.002(4) 0.000
C33 0.033(4) 0.141(6) 0.094(4) 0.000 -0.002(4) 0.000
C34 0.033(4) 0.141(6) 0.094(4) 0.000 -0.002(4) 0.000
C35 0.033(4) 0.141(6) 0.094(4) 0.000 -0.002(4) 0.000
N5 0.131(3) 0.086(3) 0.059(2) 0.001(2) -0.002(3) -0.074(2)
C36 0.131(3) 0.086(3) 0.059(2) 0.001(2) -0.002(3) -0.074(2)
C38 0.033(4) 0.141(6) 0.094(4) 0.000 -0.002(4) 0.000

loop_
_atom_type_symbol
_atom_type_description
_atom_type_scat_dispersion_real
_atom_type_scat_dispersion_imag
_atom_type_scat_source
C C 0.0181 0.0091 'International Tables Vol C Tables 4.2.6.8 and 6.1.1.4'
H H 0.0000 0.0000 'International Tables Vol C Tables 4.2.6.8 and 6.1.1.4'
N N 0.0311 0.0180 'International Tables Vol C Tables 4.2.6.8 and 6.1.1.4'
O O 0.0492 0.0322 'International Tables Vol C Tables 4.2.6.8 and 6.1.1.4'
Zr Zr -0.1862 2.2449 'International Tables Vol C Tables 4.2.6.8 and 6.1.1.4'

loop_
_geom_angle_atom_site_label_1
_geom_angle_atom_site_label_2
_geom_angle_atom_site_label_3
_geom_angle
_geom_angle_site_symmetry_1
_geom_angle_site_symmetry_3
Zr1 Zr1 Zr2 60.090(17) 2 2
Zr1 Zr1 Zr2 60.089(17) 2 .
Zr2 Zr1 Zr2 89.96(4) . 2
Zr3 Zr1 Zr1 89.95(3) . 2
Zr3 Zr1 Zr2 59.86(2) . .
Zr3 Zr1 Zr2 59.86(2) . 2
O1 Zr1 Zr1 36.2(2) . 2
O1 Zr1 Zr1 36.2(2) 2 2
O1 Zr1 Zr2 34.6(2) 2 2
O1 Zr1 Zr2 90.7(2) . 2
O1 Zr1 Zr2 90.7(2) 2 .
O1 Zr1 Zr2 34.6(2) . .
O1 Zr1 Zr3 89.6(2) 2 .
O1 Zr1 Zr3 89.6(2) . .
O1 Zr1 O1 72.4(4) . 2
O1 Zr1 O3 77.4(3) 2 .
O1 Zr1 O3 77.4(3) . .
O1 Zr1 O4 78.4(3) 2 12
O1 Zr1 O4 142.6(3) 2 .
O1 Zr1 O4 78.4(3) . .
O1 Zr1 O4 142.6(3) . 12
O1 Zr1 O8 141.0(2) . .
O1 Zr1 O8 141.0(2) 2 .
O2 Zr1 Zr1 89.17(19) 12 2
O2 Zr1 Zr1 89.17(19) . 2
O2 Zr1 Zr2 34.21(17) . .
O2 Zr1 Zr2 89.88(19) 12 .
O2 Zr1 Zr2 34.21(17) 12 2
O2 Zr1 Zr2 89.88(19) . 2
O2 Zr1 Zr3 35.71(17) 12 .
O2 Zr1 Zr3 35.70(17) . .
O2 Zr1 O1 109.2(3) . 2
O2 Zr1 O1 68.8(3) . .
O2 Zr1 O1 68.8(3) 12 2
O2 Zr1 O1 109.2(3) 12 .
O2 Zr1 O2 71.4(3) . 12
O2 Zr1 O3 140.93(18) . .
O2 Zr1 O3 140.93(18) 12 .
O2 Zr1 O4 80.6(2) 12 12
O2 Zr1 O4 80.6(2) . .
O2 Zr1 O4 145.0(2) 12 .
O2 Zr1 O4 145.0(2) . 12
O2 Zr1 O8 78.4(2) 12 .
O2 Zr1 O8 78.4(2) . .
O3 Zr1 Zr1 73.96(19) . 2
O3 Zr1 Zr2 110.15(13) . 2
O3 Zr1 Zr2 110.14(13) . .
O3 Zr1 Zr3 163.9(2) . .
O3 Zr1 O8 121.3(3) . .
O4 Zr1 Zr1 111.42(17) . 2
O4 Zr1 Zr1 111.42(17) 12 2
O4 Zr1 Zr2 77.63(16) 12 2
O4 Zr1 Zr2 167.53(17) . 2
O4 Zr1 Zr2 77.63(16) . .
O4 Zr1 Zr2 167.53(17) 12 .
O4 Zr1 Zr3 113.39(14) . .
O4 Zr1 Zr3 113.38(14) 12 .
O4 Zr1 O3 73.72(17) . .
O4 Zr1 O3 73.72(17) 12 .
O4 Zr1 O4 114.8(3) 12 .
O4 Zr1 O8 75.67(19) 12 .
O4 Zr1 O8 75.67(19) . .
O8 Zr1 Zr1 164.7(2) . 2
O8 Zr1 Zr2 110.39(13) . .
O8 Zr1 Zr2 110.39(13) . 2
O8 Zr1 Zr3 74.7(2) . .
Zr1 Zr2 Zr1 59.82(3) 2 .
Zr3 Zr2 Zr1 89.77(3) 2 .
Zr3 Zr2 Zr1 89.77(3) . 2
Zr3 Zr2 Zr1 59.82(2) 2 2
Zr3 Zr2 Zr1 59.82(2) . .
Zr3 Zr2 Zr3 60.02(4) 2 .
O1 Zr2 Zr1 35.56(15) . .
O1 Zr2 Zr1 35.56(15) . 2
O1 Zr2 Zr3 90.4(3) . 2
O1 Zr2 Zr3 90.4(3) . .
O1 Zr2 O9 141.34(18) . 7_455
O1 Zr2 O9 141.34(18) . 13
O1 Zr2 O10 76.1(3) . 11
O1 Zr2 O10 76.1(3) . .
O1 Zr2 O11 109.3(4) . .
O2 Zr2 Zr1 35.33(15) 11 2
O2 Zr2 Zr1 89.89(19) . 2
O2 Zr2 Zr1 89.89(19) 11 .
O2 Zr2 Zr1 35.33(15) . .
O2 Zr2 Zr3 35.10(16) . .
O2 Zr2 Zr3 35.10(16) 11 2
O2 Zr2 Zr3 89.9(2) . 2
O2 Zr2 Zr3 89.9(2) 11 .
O2 Zr2 O1 70.9(2) . .
O2 Zr2 O1 70.9(2) 11 .
O2 Zr2 O2 109.4(4) . 11
O2 Zr2 O9 76.4(3) . 13
O2 Zr2 O9 141.5(2) 11 13
O2 Zr2 O9 141.5(2) . 7_455
O2 Zr2 O9 76.4(3) 11 7_455
O2 Zr2 O10 141.9(3) 11 .
O2 Zr2 O10 76.1(3) . .
O2 Zr2 O10 141.9(3) . 11
O2 Zr2 O10 76.1(3) 11 11
O2 Zr2 O11 70.0(2) 11 .
O2 Zr2 O11 70.0(2) . .
O9 Zr2 Zr1 109.62(19) 13 .
O9 Zr2 Zr1 109.62(19) 7_455 2
O9 Zr2 Zr1 163.2(2) 7_455 .
O9 Zr2 Zr1 163.2(2) 13 2
O9 Zr2 Zr3 73.5(2) 7_455 2
O9 Zr2 Zr3 109.83(19) 7_455 .
O9 Zr2 Zr3 73.5(2) 13 .
O9 Zr2 Zr3 109.83(19) 13 2
O9 Zr2 O9 77.1(4) 7_455 13
O10 Zr2 Zr1 109.9(2) . 2
O10 Zr2 Zr1 73.2(3) 11 2
O10 Zr2 Zr1 73.2(3) . .
O10 Zr2 Zr1 109.9(2) 11 .
O10 Zr2 Zr3 109.0(2) . .
O10 Zr2 Zr3 163.0(3) . 2
O10 Zr2 Zr3 163.0(3) 11 .
O10 Zr2 Zr3 109.0(2) 11 2
O10 Zr2 O9 123.5(4) . 7_455
O10 Zr2 O9 76.5(3) . 13
O10 Zr2 O9 76.5(3) 11 7_455
O10 Zr2 O9 123.5(4) 11 13
O10 Zr2 O10 78.1(4) 11 .
O11 Zr2 Zr1 89.2(2) . 2
O11 Zr2 Zr1 89.2(2) . .
O11 Zr2 Zr3 34.94(13) . 2
O11 Zr2 Zr3 34.94(13) . .
O11 Zr2 O9 77.2(3) . 13
O11 Zr2 O9 77.2(3) . 7_455
O11 Zr2 O10 140.9(2) . 11
O11 Zr2 O10 141.0(2) . .
Zr1 Zr3 Zr2 60.32(2) . 2
Zr1 Zr3 Zr2 60.32(2) . .
Zr1 Zr3 Zr3 90.04(3) . 2
Zr2 Zr3 Zr2 90.49(3) 2 .
Zr2 Zr3 Zr3 59.989(18) 2 2
Zr2 Zr3 Zr3 59.989(18) . 2
O2 Zr3 Zr1 36.11(17) . .
O2 Zr3 Zr1 36.11(17) 12 .
O2 Zr3 Zr2 34.37(17) 12 2
O2 Zr3 Zr2 90.65(19) 12 .
O2 Zr3 Zr2 34.37(17) . .
O2 Zr3 Zr2 90.65(19) . 2
O2 Zr3 Zr3 89.23(19) 12 2
O2 Zr3 Zr3 89.23(19) . 2
O2 Zr3 O2 72.2(3) . 12
O2 Zr3 O5 78.9(2) 12 8_545
O2 Zr3 O5 143.5(2) 12 13
O2 Zr3 O5 143.5(2) . 8_545
O2 Zr3 O5 78.9(2) . 13
O2 Zr3 O6 77.5(2) 12 .
O2 Zr3 O6 77.5(2) . .
O2 Zr3 O7 140.38(19) . .
O2 Zr3 O7 140.38(19) 12 .
O5 Zr3 Zr1 111.82(14) 8_545 .
O5 Zr3 Zr1 111.82(14) 13 .
O5 Zr3 Zr2 76.93(17) 8_545 2
O5 Zr3 Zr2 167.42(17) 13 2
O5 Zr3 Zr2 76.93(17) 13 .
O5 Zr3 Zr2 167.41(17) 8_545 .
O5 Zr3 Zr3 112.40(18) 8_545 2
O5 Zr3 Zr3 112.40(18) 13 2
O5 Zr3 O5 115.7(3) 8_545 13
O5 Zr3 O6 74.9(2) 8_545 .
O5 Zr3 O6 74.9(2) 13 .
O5 Zr3 O7 75.68(18) 13 .
O5 Zr3 O7 75.68(18) 8_545 .
O6 Zr3 Zr1 73.5(2) . .
O6 Zr3 Zr2 109.85(14) . 2
O6 Zr3 Zr2 109.85(14) . .
O6 Zr3 Zr3 163.6(2) . 2
O6 Zr3 O7 123.1(3) . .
O7 Zr3 Zr1 163.4(2) . .
O7 Zr3 Zr2 109.36(15) . 2
O7 Zr3 Zr2 109.37(15) . .
O7 Zr3 Zr3 73.4(2) . 2
O11 Zr3 Zr1 89.5(2) 2 .
O11 Zr3 Zr1 89.5(2) . .
O11 Zr3 Zr2 34.7(2) 2 2
O11 Zr3 Zr2 89.6(2) 2 .
O11 Zr3 Zr2 34.7(2) . .
O11 Zr3 Zr2 89.6(2) . 2
O11 Zr3 Zr3 35.0(2) 2 2
O11 Zr3 Zr3 35.0(2) . 2
O11 Zr3 O2 108.6(3) . 12
O11 Zr3 O2 69.1(3) 2 12
O11 Zr3 O2 69.1(3) . .
O11 Zr3 O2 108.6(3) 2 .
O11 Zr3 O5 80.2(3) . 13
O11 Zr3 O5 143.3(3) 2 13
O11 Zr3 O5 143.3(3) . 8_545
O11 Zr3 O5 80.2(3) 2 8_545
O11 Zr3 O6 141.5(2) . .
O11 Zr3 O6 141.5(2) 2 .
O11 Zr3 O7 77.0(3) 2 .
O11 Zr3 O7 77.0(3) . .
O11 Zr3 O11 70.0(4) . 2
C8 C1 C7 123.6(17) . .
Zr1 O1 Zr1 107.6(4) 2 .
Zr2 O1 Zr1 109.8(3) . .
Zr2 O1 Zr1 109.8(3) . 2
Zr2 O2 Zr1 110.5(3) . .
Zr2 O2 Zr3 110.5(3) . .
Zr3 O2 Zr1 108.2(3) . .
C3 O3 Zr1 132.1(8) . .
C11 O4 Zr1 132.4(8) . .
C10 O5 Zr3 129.1(8) . 13
C4 C2 C3 119.5(7) 2 .
C4 C2 C3 119.5(7) . .
C4 C2 C4 121.0(13) 2 .
O3 C3 O3 127.8(13) . 2
O3 C3 C2 116.1(7) 2 .
O3 C3 C2 116.1(7) . .
C9 O6 Zr3 134.2(10) . .
C5 O7 Zr3 133.4(11) . .
C4 C4 C2 119.5(7) 10_556 .
C9 O8 Zr1 134.0(10) . .
C10 O9 Zr2 127.5(7) . 13
O7 C5 O7 126.4(19) 2 .
O7 C5 C8 116.8(10) 2 .
O7 C5 C8 116.8(10) . .
C7 C6 C6 119.5(9) . 9
C7 C6 C6 119.5(9) 2 9
C7 C6 C7 121.1(19) . 2
C11 O10 Zr2 129.1(8) . .
C6 C7 C1 116.4(15) . .
C1 C8 C1 119(2) 2 .
C1 C8 C5 120.6(10) . .
C1 C8 C5 120.6(10) 2 .
O6 C9 C12 118.0(16) . .
O8 C9 O6 123.6(15) . .
O8 C9 C12 118.5(16) . .
O5 C10 O9 131.2(11) . .
O5 C10 C20 115.5(13) . .
O9 C10 C20 113.3(14) . .
O4 C11 O10 127.5(12) . .
O4 C11 C25 123.8(15) . .
O10 C11 C25 108.6(14) . .
C9 C12 C26 124.9(11) . .
C9 C12 C34 123.2(11) . .
C34 C12 C26 111.9(2) . .
C20 C13 C22 117.1(12) . .
C23 C14 C18 117.2(10) . .
C23 C15 C30 124.5(11) . .
C29 C16 C20 122.9(12) . .
C34 C17 C32 123.8(3) . .
C14 C18 C18 130.8(6) . 10_556
C36 C18 C14 123.2(10) . .
C36 C18 C18 106.0(7) . 10_556
C25 C19 C24 123.2(15) . .
C13 C20 C10 122.5(11) . .
C13 C20 C16 121.0(11) . .
C16 C20 C10 116.4(12) . .
C27 C21 C28 125.2(13) . .
C13 C22 C31 122.4(12) . .
C14 C23 C31 123.4(10) . .
C15 C23 C14 118.5(10) . .
C15 C23 C31 118.0(10) . .
C27 C24 C19 120.5(14) . .
C19 C25 C11 116.2(15) . .
C19 C25 C28 123.0(14) . .
C28 C25 C11 120.7(14) . .
C33 C26 C12 123.9(3) . .
C21 C27 C30 115.4(12) . .
C24 C27 C21 115.3(12) . .
C24 C27 C30 128.9(15) . .
C25 C28 C21 111.4(13) . .
C16 C29 C31 117.9(10) . .
C15 C30 C27 123.6(11) . .
C15 C30 C36 116.3(10) . .
C36 C30 C27 120.0(11) . .
C23 C31 C22 124.1(12) . .
C23 C31 C29 118.0(10) . .
C29 C31 C22 117.4(10) . .
Zr2 O11 Zr3 110.3(3) . 2
Zr2 O11 Zr3 110.3(3) . .
Zr3 O11 Zr3 110.0(4) 2 .
C17 C32 C33 112.0(2) . .
C17 C32 C35 125.1(8) . .
C33 C32 C35 122.9(8) . .
C26 C33 C32 124.1(3) . .
C17 C34 C12 124.2(3) . .
C38 C35 C32 117.6(8) 12 .
C38 C35 C32 117.6(8) . .
C38 C35 C38 103.2(5) 12 .
C36 N5 C36 108.7(13) . 10_556
C18 C36 C30 119.3(10) . .
N5 C36 C18 109.7(11) . .
N5 C36 C30 130.9(10) . .
C35 C38 C38 117.6(7) . 11_655

loop_
_geom_bond_atom_site_label_1
_geom_bond_atom_site_label_2
_geom_bond_distance
_geom_bond_site_symmetry_2
Zr1 Zr1 3.494(2) 2
Zr1 Zr2 3.5034(11) 2
Zr1 Zr2 3.5034(11) .
Zr1 Zr3 3.4858(12) .
Zr1 O1 2.165(6) 2
Zr1 O1 2.165(6) .
Zr1 O2 2.162(6) .
Zr1 O2 2.162(6) 12
Zr1 O3 2.195(6) .
Zr1 O4 2.170(5) 12
Zr1 O4 2.170(5) .
Zr1 O8 2.196(9) .
Zr2 Zr1 3.5033(11) 2
Zr2 Zr3 3.4874(11) 2
Zr2 Zr3 3.4875(11) .
Zr2 O1 2.116(8) .
Zr2 O2 2.102(6) 11
Zr2 O2 2.102(6) .
Zr2 O9 2.259(7) 7_455
Zr2 O9 2.259(7) 13
Zr2 O10 2.254(8) .
Zr2 O10 2.254(8) 11
Zr2 O11 2.119(8) .
Zr3 Zr2 3.4874(11) 2
Zr3 Zr3 3.488(2) 2
Zr3 O2 2.141(6) 12
Zr3 O2 2.141(6) .
Zr3 O5 2.168(7) 13
Zr3 O5 2.168(7) 8_545
Zr3 O6 2.215(9) .
Zr3 O7 2.253(7) .
Zr3 O11 2.130(5) 2
Zr3 O11 2.130(5) .
C1 C7 1.407(17) .
C1 C8 1.302(15) .
O1 Zr1 2.165(6) 2
O3 C3 1.270(9) .
O4 C11 1.193(17) .
O5 Zr3 2.169(7) 13
O5 C10 1.227(17) .
C2 C3 1.55(2) .
C2 C4 1.375(12) 2
C2 C4 1.375(12) .
C3 O3 1.270(9) 2
O6 C9 1.308(18) .
O7 C5 1.231(11) .
C4 C4 1.316(19) 10_556
O8 C9 1.279(18) .
O9 Zr2 2.259(7) 13
O9 C10 1.358(16) .
C5 O7 1.231(11) 2
C5 C8 1.48(3) .
C6 C6 1.59(4) 9
C6 C7 1.372(16) 2
C6 C7 1.372(16) .
O10 C11 1.468(17) .
C8 C1 1.302(15) 2
C9 C12 1.334(18) .
C10 C20 1.545(15) .
C11 C25 1.482(17) .
C12 C26 1.3958(5) .
C12 C34 1.3957(5) .
C13 C20 1.377(17) .
C13 C22 1.423(13) .
C14 C18 1.425(14) .
C14 C23 1.400(13) .
C15 C23 1.392(14) .
C15 C30 1.393(14) .
C16 C20 1.413(15) .
C16 C29 1.382(13) .
C17 C32 1.3957(5) .
C17 C34 1.3953(5) .
C18 C18 1.47(2) 10_556
C18 C36 1.375(14) .
C19 C24 1.479(15) .
C19 C25 1.275(16) .
C21 C27 1.443(16) .
C21 C28 1.483(15) .
C22 C31 1.447(15) .
C23 C31 1.426(14) .
C24 C27 1.320(17) .
C25 C28 1.426(19) .
C26 C33 1.3952(5) .
C27 C30 1.451(15) .
C29 C31 1.440(16) .
C30 C36 1.428(14) .
O11 Zr3 2.130(5) 2
C32 C33 1.3957(5) .
C32 C35 1.486(16) .
C35 C38 1.404(5) 12
C35 C38 1.404(5) .
N5 C36 1.373(12) .
N5 C36 1.373(12) 10_556
C38 C38 1.404(5) 11_655

loop_
_smtbx_masks_void_nr
_smtbx_masks_void_average_x
_smtbx_masks_void_average_y
_smtbx_masks_void_average_z
_smtbx_masks_void_volume
_smtbx_masks_void_count_electrons
1 -0.068 -0.053 -0.978 16721.8 3538.5
